data_7037542
loop_
_publ_author_name
'Han, Xiaohui'
'Wang, Zhenqing'
'Xu, Jin'
'Liu, Dan'
'Wang, Cheng'

_publ_section_title
;
 A crown-like heterometallic unit as the building block for a 3D In-Ge-S
 framework.
;
_journal_issue 46
_journal_name_full 'Dalton transactions (Cambridge, England : 2003)'
_journal_page_first 19768
_journal_page_last 19771
_journal_paper_doi 10.1039/c5dt03556b
_journal_volume 44
_journal_year 2015
_chemical_formula_moiety 'Ge3 In6 S17,4(C6H14NO),1.5(H2O)'
_chemical_formula_sum 'C24 H59 Ge3 In6 N4 O5.5 S17'
_chemical_formula_weight 1943.46
_space_group_crystal_system cubic
_space_group_IT_number 199
_space_group_name_Hall 'I 2b 2c 3'
_space_group_name_H-M_alt 'I 21 3'
_symmetry_space_group_name_Hall 'I 2b 2c 3'
_symmetry_space_group_name_H-M 'I 21 3'
_audit_creation_method SHELXL-2014/7
_audit_update_record
;
2015-10-08 deposited with the CCDC.
2015-10-30 downloaded from the CCDC.
;
_cell_angle_alpha 90
_cell_angle_beta 90
_cell_angle_gamma 90
_cell_formula_units_Z 4
_cell_length_a 18.6836(9)
_cell_length_b 18.6836(9)
_cell_length_c 18.6836(9)
_cell_measurement_reflns_used 2478
_cell_measurement_temperature 153(2)
_cell_measurement_theta_max 19.96
_cell_measurement_theta_min 2.18
_cell_volume 6522.0(5)
_computing_cell_refinement 'Bruker SMART'
_computing_data_collection 'Bruker SMART'
_computing_data_reduction 'Bruker SAINT'
_computing_molecular_graphics 'Bruker SHELXTL'
_computing_publication_material 'Bruker SHELXTL'
_computing_structure_refinement 'SHELXL-2014/7 (Sheldrick, 2014)'
_computing_structure_solution 'Bruker SHELXTL'
_diffrn_ambient_temperature 153(2)
_diffrn_measured_fraction_theta_full 1.000
_diffrn_measured_fraction_theta_max 1.000
_diffrn_measurement_device_type 'CCD area detector'
_diffrn_measurement_method 'phi and omega scans'
_diffrn_radiation_type MoK\a
_diffrn_radiation_wavelength 0.71073
_diffrn_reflns_av_R_equivalents 0.0899
_diffrn_reflns_av_unetI/netI 0.0496
_diffrn_reflns_laue_measured_fraction_full 1.000
_diffrn_reflns_laue_measured_fraction_max 1.000
_diffrn_reflns_limit_h_max 23
_diffrn_reflns_limit_h_min -13
_diffrn_reflns_limit_k_max 21
_diffrn_reflns_limit_k_min -23
_diffrn_reflns_limit_l_max 23
_diffrn_reflns_limit_l_min -21
_diffrn_reflns_number 17606
_diffrn_reflns_point_group_measured_fraction_full 1.000
_diffrn_reflns_point_group_measured_fraction_max 1.000
_diffrn_reflns_theta_full 25.242
_diffrn_reflns_theta_max 26.021
_diffrn_reflns_theta_min 1.541
_exptl_absorpt_coefficient_mu 4.019
_exptl_absorpt_correction_T_max 0.5631
_exptl_absorpt_correction_T_min 0.5223
_exptl_absorpt_correction_type multi-scan
_exptl_absorpt_process_details sadabs
_exptl_crystal_colour pale-yellow
_exptl_crystal_density_diffrn 1.979
_exptl_crystal_description block
_exptl_crystal_F_000 3748
_exptl_crystal_size_max 0.170
_exptl_crystal_size_mid 0.160
_exptl_crystal_size_min 0.150
_refine_diff_density_max 0.383
_refine_diff_density_min -0.341
_refine_diff_density_rms 0.066
_refine_ls_abs_structure_details
;
 Refined as an inversion twin.
;
_refine_ls_abs_structure_Flack 0.05(3)
_refine_ls_extinction_method none
_refine_ls_goodness_of_fit_ref 0.948
_refine_ls_hydrogen_treatment none
_refine_ls_matrix_type full
_refine_ls_number_parameters 42
_refine_ls_number_reflns 2155
_refine_ls_number_restraints 0
_refine_ls_restrained_S_all 0.948
_refine_ls_R_factor_all 0.0415
_refine_ls_R_factor_gt 0.0320
_refine_ls_shift/su_max 0.000
_refine_ls_shift/su_mean 0.000
_refine_ls_structure_factor_coef Fsqd
_refine_ls_weighting_details 'w=1/[\s^2^(Fo^2^)+(0.0191P)^2^] where P=(Fo^2^+2Fc^2^)/3'
_refine_ls_weighting_scheme calc
_refine_ls_wR_factor_gt 0.0509
_refine_ls_wR_factor_ref 0.0530
_reflns_Friedel_coverage 0.822
_reflns_friedel_fraction_full 1.000
_reflns_friedel_fraction_max 1.000
_reflns_number_gt 1859
_reflns_number_total 2155
_reflns_threshold_expression 'I > 2\s(I)'
_cod_data_source_file c5dt03556b2.cif
_cod_data_source_block c_sq
_cod_original_cell_volume 6522.0(9)
_cod_original_formula_sum 'C24 H59 Ge3 In6 N4 O5.50 S17'
_cod_database_code 7037542
_shelx_shelxl_version_number 2014/7
_shelx_space_group_comment
;
The symmetry employed for this shelxl refinement is uniquely defined
by the following loop, which should always be used as a source of
symmetry information in preference to the above space-group names.
They are only intended as comments.
;
_shelx_estimated_absorpt_t_min 0.548
_shelx_estimated_absorpt_t_max 0.584

loop_
_space_group_symop_operation_xyz
'x, y, z'
'-x+1/2, -y, z+1/2'
'-x, y+1/2, -z+1/2'
'x+1/2, -y+1/2, -z'
'z, x, y'
'z+1/2, -x+1/2, -y'
'-z+1/2, -x, y+1/2'
'-z, x+1/2, -y+1/2'
'y, z, x'
'-y, z+1/2, -x+1/2'
'y+1/2, -z+1/2, -x'
'-y+1/2, -z, x+1/2'
'x+1/2, y+1/2, z+1/2'
'-x+1, -y+1/2, z+1'
'-x+1/2, y+1, -z+1'
'x+1, -y+1, -z+1/2'
'z+1/2, x+1/2, y+1/2'
'z+1, -x+1, -y+1/2'
'-z+1, -x+1/2, y+1'
'-z+1/2, x+1, -y+1'
'y+1/2, z+1/2, x+1/2'
'-y+1/2, z+1, -x+1'
'y+1, -z+1, -x+1/2'
'-y+1, -z+1/2, x+1'

loop_
_atom_site_label
_atom_site_type_symbol
_atom_site_fract_x
_atom_site_fract_y
_atom_site_fract_z
_atom_site_U_iso_or_equiv
_atom_site_adp_type
_atom_site_occupancy
_atom_site_site_symmetry_order
_atom_site_calc_flag
_atom_site_refinement_flags_posn
_atom_site_refinement_flags_adp
_atom_site_refinement_flags_occupancy
In1 In 0.13925(3) 0.48506(3) 0.84774(3) 0.04131(16) Uani 1 1 d . . .
Ge2 Ge -0.03051(6) 0.5000 0.7500 0.0430(3) Uani 1 2 d S T P
S1 S 0.03404(12) 0.41839(12) 0.80414(13) 0.0579(6) Uani 1 1 d . . .
S2 S 0.10521(11) 0.60521(11) 0.89479(11) 0.0401(9) Uani 1 3 d S T P
S4 S -0.09979(11) 0.44171(13) 0.67436(13) 0.0589(7) Uani 1 1 d . . .
S3 S 0.22256(17) 0.5000 0.7500 0.108(2) Uani 1 2 d S T P

loop_
_atom_site_aniso_label
_atom_site_aniso_U_11
_atom_site_aniso_U_22
_atom_site_aniso_U_33
_atom_site_aniso_U_23
_atom_site_aniso_U_13
_atom_site_aniso_U_12
In1 0.0375(3) 0.0435(4) 0.0430(4) -0.0125(3) -0.0087(3) 0.0084(3)
Ge2 0.0285(6) 0.0576(9) 0.0431(7) -0.0183(6) 0.000 0.000
S1 0.0510(15) 0.0500(14) 0.0726(16) -0.0165(11) -0.0206(12) -0.0041(11)
S2 0.0401(9) 0.0401(9) 0.0401(9) -0.0077(10) -0.0077(10) 0.0077(10)
S4 0.0323(12) 0.0822(18) 0.0622(16) -0.0320(12) -0.0084(10) 0.0034(11)
S3 0.0264(18) 0.249(6) 0.049(2) -0.063(3) 0.000 0.000

loop_
_atom_type_symbol
_atom_type_description
_atom_type_scat_dispersion_real
_atom_type_scat_dispersion_imag
_atom_type_scat_source
S S 0.1246 0.1234 'International Tables Vol C Tables 4.2.6.8 and 6.1.1.4'
Ge Ge 0.1547 1.8001 'International Tables Vol C Tables 4.2.6.8 and 6.1.1.4'
In In -0.7276 1.3100 'International Tables Vol C Tables 4.2.6.8 and 6.1.1.4'
O O 0.0106 0.0060 'International Tables Vol C Tables 4.2.6.8 and 6.1.1.4'
N N 0.0061 0.0033 'International Tables Vol C Tables 4.2.6.8 and 6.1.1.4'
C C 0.0033 0.0016 'International Tables Vol C Tables 4.2.6.8 and 6.1.1.4'
H H 0.0000 0.0000 'International Tables Vol C Tables 4.2.6.8 and 6.1.1.4'

loop_
_geom_angle_atom_site_label_1
_geom_angle_atom_site_label_2
_geom_angle_atom_site_label_3
_geom_angle
_geom_angle_site_symmetry_1
_geom_angle_site_symmetry_3
S3 In1 S4 116.30(8) . 17_455
S3 In1 S1 108.80(8) . .
S4 In1 S1 97.06(8) 17_455 .
S3 In1 S2 109.08(9) . .
S4 In1 S2 113.42(8) 17_455 .
S1 In1 S2 111.59(7) . .
S1 Ge2 S1 113.22(13) . 16_456
S1 Ge2 S4 111.78(9) . 16_456
S1 Ge2 S4 105.98(8) 16_456 16_456
S1 Ge2 S4 105.98(8) . .
S1 Ge2 S4 111.78(9) 16_456 .
S4 Ge2 S4 108.08(13) 16_456 .
Ge2 S1 In1 103.87(9) . .
In1 S2 In1 117.21(5) . 8_656
In1 S2 In1 117.21(5) . 11_466
In1 S2 In1 117.21(5) 8_656 11_466
Ge2 S4 In1 98.36(8) . 21_445
In1 S3 In1 99.77(11) . 16_456

loop_
_geom_bond_atom_site_label_1
_geom_bond_atom_site_label_2
_geom_bond_distance
_geom_bond_site_symmetry_2
In1 S3 2.416(2) .
In1 S4 2.455(2) 17_455
In1 S1 2.466(2) .
In1 S2 2.4932(8) .
Ge2 S1 2.192(2) .
Ge2 S1 2.192(2) 16_456
Ge2 S4 2.204(2) 16_456
Ge2 S4 2.204(2) .
S2 In1 2.4933(8) 8_656
S2 In1 2.4933(8) 11_466
S4 In1 2.455(2) 21_445
S3 In1 2.416(2) 16_456
